data_7156364
loop_
_publ_author_name
'Tateishi, Keiichiro'
'Noguchi, Keiichi'
'Saito, Akio'

_publ_section_title
;
 2-Picoline catalyst-triggered [2 + 2 + 2] cycloaddition-type reaction of
 acetylenedicarboxylates, aldehydes and alkenes.
;
_journal_issue 33
_journal_name_full 'Organic &amp; biomolecular chemistry'
_journal_page_first 5965
_journal_page_last 5968
_journal_paper_doi 10.1039/c8ob01774c
_journal_volume 16
_journal_year 2018
_chemical_formula_moiety 'C17 H19 Br O6'
_chemical_formula_sum 'C17 H19 Br O6'
_chemical_formula_weight 399.23
_space_group_crystal_system monoclinic
_space_group_IT_number 14
_space_group_name_Hall '-P 2yn'
_space_group_name_H-M_alt 'P 1 21/n 1'
_symmetry_space_group_name_Hall '-P 2yn'
_symmetry_space_group_name_H-M 'P 1 21/n 1'
_atom_sites_solution_hydrogens geom
_atom_sites_solution_primary direct
_atom_sites_solution_secondary difmap
_audit_update_record
;
2018-06-26 deposited with the CCDC.
2018-08-06 downloaded from the CCDC.
;
_cell_angle_alpha 90
_cell_angle_beta 111.7414(7)
_cell_angle_gamma 90
_cell_formula_units_Z 4
_cell_length_a 5.15537(9)
_cell_length_b 43.3613(8)
_cell_length_c 8.36326(15)
_cell_measurement_reflns_used 26431
_cell_measurement_temperature 188(2)
_cell_measurement_theta_max 68.25
_cell_measurement_theta_min 3.06
_cell_volume 1736.56(5)
_computing_cell_refinement 'RAPID AUTO'
_computing_data_collection 'RAPID AUTO (Rigaku, 2004)'
_computing_data_reduction 'RAPID AUTO'
_computing_structure_refinement 'SHELXL-2014 (Sheldrick, 2014)'
_computing_structure_solution 'Il Milione (Burla, et al., 2007)'
_diffrn_ambient_temperature 188(2)
_diffrn_detector_area_resol_mean 10.000
_diffrn_measured_fraction_theta_full 0.996
_diffrn_measured_fraction_theta_max 0.995
_diffrn_measurement_device_type 'Rigaku R-AXIS RAPID'
_diffrn_measurement_method \w
_diffrn_radiation_type CuK\a
_diffrn_radiation_wavelength 1.54187
_diffrn_reflns_av_R_equivalents 0.0436
_diffrn_reflns_av_unetI/netI 0.0222
_diffrn_reflns_Laue_measured_fraction_full 0.996
_diffrn_reflns_Laue_measured_fraction_max 0.995
_diffrn_reflns_limit_h_max 6
_diffrn_reflns_limit_h_min -6
_diffrn_reflns_limit_k_max 52
_diffrn_reflns_limit_k_min -52
_diffrn_reflns_limit_l_max 10
_diffrn_reflns_limit_l_min -10
_diffrn_reflns_number 29569
_diffrn_reflns_point_group_measured_fraction_full 0.996
_diffrn_reflns_point_group_measured_fraction_max 0.995
_diffrn_reflns_theta_full 67.687
_diffrn_reflns_theta_max 68.250
_diffrn_reflns_theta_min 4.078
_diffrn_source 'Rotating anode'
_exptl_absorpt_coefficient_mu 3.493
_exptl_absorpt_correction_T_max 0.840
_exptl_absorpt_correction_T_min 0.280
_exptl_absorpt_correction_type numerical
_exptl_absorpt_process_details 'NUMABS (Rigaku, 1999)'
_exptl_crystal_colour colorless
_exptl_crystal_density_diffrn 1.527
_exptl_crystal_description platelet
_exptl_crystal_F_000 816
_exptl_crystal_size_max 0.600
_exptl_crystal_size_mid 0.400
_exptl_crystal_size_min 0.050
_refine_diff_density_max 0.351
_refine_diff_density_min -0.394
_refine_diff_density_rms 0.065
_refine_ls_extinction_method none
_refine_ls_goodness_of_fit_ref 1.082
_refine_ls_hydrogen_treatment constr
_refine_ls_matrix_type full
_refine_ls_number_parameters 220
_refine_ls_number_reflns 3161
_refine_ls_number_restraints 0
_refine_ls_restrained_S_all 1.082
_refine_ls_R_factor_all 0.0369
_refine_ls_R_factor_gt 0.0350
_refine_ls_shift/su_max 0.001
_refine_ls_shift/su_mean 0.000
_refine_ls_structure_factor_coef Fsqd
_refine_ls_weighting_details 'w=1/[\s^2^(Fo^2^)+(0.0480P)^2^+0.7299P] where P=(Fo^2^+2Fc^2^)/3'
_refine_ls_weighting_scheme calc
_refine_ls_wR_factor_gt 0.0856
_refine_ls_wR_factor_ref 0.0868
_reflns_Friedel_coverage 0.000
_reflns_number_gt 2936
_reflns_number_total 3161
_reflns_threshold_expression 'I > 2\s(I)'
_cod_data_source_file c8ob01774c2.cif
_cod_data_source_block I_CCDC1
_cod_depositor_comments 'Adding full bibliography for 7156363--7156365.cif.'
_cod_database_code 7156364
_shelx_space_group_comment
;
The symmetry employed for this shelxl refinement is uniquely defined
by the following loop, which should always be used as a source of
symmetry information in preference to the above space-group names.
They are only intended as comments.
;
_shelx_estimated_absorpt_t_min 0.228
_shelx_estimated_absorpt_t_max 0.845
_shelxl_version_number 2014-3

loop_
_space_group_symop_operation_xyz
'x, y, z'
'-x+1/2, y+1/2, -z+1/2'
'-x, -y, -z'
'x-1/2, -y-1/2, z-1/2'

loop_
_atom_site_label
_atom_site_type_symbol
_atom_site_fract_x
_atom_site_fract_y
_atom_site_fract_z
_atom_site_U_iso_or_equiv
_atom_site_adp_type
_atom_site_occupancy
_atom_site_site_symmetry_order
_atom_site_calc_flag
_atom_site_refinement_flags_posn
_atom_site_refinement_flags_adp
Br1 Br -0.10152(6) 0.23986(2) 1.10417(3) 0.05139(12) Uani 1 1 d . .
O1 O 0.5617(3) 0.37572(3) 1.16917(16) 0.0320(3) Uani 1 1 d . .
O2 O 0.1390(3) 0.37544(4) 0.56160(19) 0.0442(4) Uani 1 1 d . .
O3 O -0.0989(3) 0.35486(3) 0.71186(18) 0.0386(3) Uani 1 1 d . .
O4 O 0.0247(3) 0.43495(3) 0.7659(2) 0.0410(3) Uani 1 1 d . .
O5 O 0.4065(3) 0.46445(3) 0.84344(19) 0.0389(3) Uani 1 1 d . .
O6 O 0.4992(3) 0.42838(3) 1.19906(17) 0.0318(3) Uani 1 1 d . .
C1 C 0.3782(4) 0.36553(4) 1.0141(2) 0.0286(4) Uani 1 1 d . .
C2 C 0.3222(4) 0.38082(4) 0.8651(2) 0.0286(4) Uani 1 1 d . .
C3 C 0.4756(4) 0.41009(4) 0.8574(2) 0.0294(4) Uani 1 1 d . .
H3 H 0.5368 0.4081 0.7575 0.035 Uiso 1 1 calc R U
C4 C 0.7390(4) 0.41330(5) 1.0192(3) 0.0330(4) Uani 1 1 d . .
H4A H 0.8842 0.3990 1.0118 0.040 Uiso 1 1 calc R U
H4B H 0.8117 0.4346 1.0266 0.040 Uiso 1 1 calc R U
C5 C 0.6803(4) 0.40618(4) 1.1786(2) 0.0310(4) Uani 1 1 d . .
H5 H 0.8599 0.4070 1.2804 0.037 Uiso 1 1 calc R U
C6 C 0.1173(4) 0.37017(4) 0.6978(2) 0.0306(4) Uani 1 1 d . .
C7 C -0.2851(5) 0.34014(5) 0.5573(3) 0.0463(6) Uani 1 1 d . .
H7A H -0.1909 0.3224 0.5299 0.056 Uiso 1 1 calc R U
H7B H -0.3379 0.3549 0.4618 0.056 Uiso 1 1 calc R U
H7C H -0.4529 0.3331 0.5752 0.056 Uiso 1 1 calc R U
C8 C 0.2741(4) 0.43720(4) 0.8196(2) 0.0311(4) Uani 1 1 d . .
C9 C 0.2238(6) 0.49095(5) 0.8036(4) 0.0503(6) Uani 1 1 d . .
H9A H 0.1047 0.4906 0.6811 0.060 Uiso 1 1 calc R U
H9B H 0.3360 0.5099 0.8297 0.060 Uiso 1 1 calc R U
H9C H 0.1067 0.4903 0.8729 0.060 Uiso 1 1 calc R U
C10 C 0.4728(5) 0.42672(5) 1.3639(3) 0.0416(5) Uani 1 1 d . .
H10A H 0.6599 0.4255 1.4565 0.050 Uiso 1 1 calc R U
H10B H 0.3660 0.4081 1.3699 0.050 Uiso 1 1 calc R U
C11 C 0.3234(6) 0.45510(6) 1.3866(3) 0.0512(6) Uani 1 1 d . .
H11A H 0.4345 0.4734 1.3856 0.061 Uiso 1 1 calc R U
H11B H 0.2972 0.4540 1.4967 0.061 Uiso 1 1 calc R U
H11C H 0.1409 0.4565 1.2924 0.061 Uiso 1 1 calc R U
C12 C 0.2640(4) 0.33511(4) 1.0373(2) 0.0293(4) Uani 1 1 d . .
C13 C 0.1334(4) 0.33183(4) 1.1547(2) 0.0324(4) Uani 1 1 d . .
H13 H 0.1199 0.3490 1.2215 0.039 Uiso 1 1 calc R U
C14 C 0.0222(5) 0.30362(5) 1.1753(3) 0.0357(4) Uani 1 1 d . .
H14 H -0.0709 0.3014 1.2537 0.043 Uiso 1 1 calc R U
C15 C 0.0497(5) 0.27879(4) 1.0793(3) 0.0361(5) Uani 1 1 d . .
C16 C 0.1852(5) 0.28120(5) 0.9656(3) 0.0400(5) Uani 1 1 d . .
H16 H 0.2046 0.2637 0.9023 0.048 Uiso 1 1 calc R U
C17 C 0.2925(5) 0.30946(5) 0.9453(3) 0.0373(5) Uani 1 1 d . .
H17 H 0.3869 0.3114 0.8674 0.045 Uiso 1 1 calc R U

loop_
_atom_site_aniso_label
_atom_site_aniso_U_11
_atom_site_aniso_U_22
_atom_site_aniso_U_33
_atom_site_aniso_U_23
_atom_site_aniso_U_13
_atom_site_aniso_U_12
Br1 0.0779(2) 0.03074(15) 0.05083(18) 0.00303(9) 0.03003(15) -0.00980(10)
O1 0.0379(7) 0.0303(7) 0.0257(7) 0.0028(5) 0.0093(6) -0.0007(5)
O2 0.0480(9) 0.0579(10) 0.0278(7) 0.0018(6) 0.0152(7) -0.0070(7)
O3 0.0401(8) 0.0423(8) 0.0303(7) 0.0027(6) 0.0096(6) -0.0081(6)
O4 0.0340(8) 0.0414(8) 0.0473(9) 0.0073(6) 0.0149(7) 0.0043(6)
O5 0.0449(8) 0.0290(7) 0.0425(8) 0.0028(6) 0.0156(7) -0.0004(6)
O6 0.0364(7) 0.0328(7) 0.0264(7) 0.0014(5) 0.0120(6) 0.0014(5)
C1 0.0305(10) 0.0283(9) 0.0286(9) 0.0001(7) 0.0128(8) 0.0034(7)
C2 0.0307(10) 0.0287(9) 0.0279(9) 0.0013(7) 0.0127(8) 0.0025(7)
C3 0.0324(10) 0.0319(10) 0.0267(9) 0.0017(7) 0.0143(8) 0.0004(8)
C4 0.0294(10) 0.0368(10) 0.0339(10) 0.0026(8) 0.0133(8) 0.0000(8)
C5 0.0292(10) 0.0319(10) 0.0297(10) 0.0024(7) 0.0084(8) -0.0005(7)
C6 0.0343(10) 0.0299(10) 0.0280(10) 0.0025(7) 0.0122(8) 0.0032(7)
C7 0.0466(13) 0.0450(12) 0.0392(12) -0.0016(9) 0.0062(10) -0.0103(10)
C8 0.0398(12) 0.0315(10) 0.0247(9) 0.0037(7) 0.0151(8) 0.0007(8)
C9 0.0654(16) 0.0315(11) 0.0542(14) 0.0035(9) 0.0223(12) 0.0081(10)
C10 0.0479(13) 0.0487(12) 0.0299(11) 0.0047(9) 0.0165(9) 0.0054(10)
C11 0.0700(17) 0.0484(13) 0.0427(13) -0.0054(10) 0.0298(12) 0.0024(11)
C12 0.0325(10) 0.0282(9) 0.0269(9) 0.0039(7) 0.0108(8) 0.0048(7)
C13 0.0410(11) 0.0288(10) 0.0295(10) 0.0007(7) 0.0156(8) 0.0036(8)
C14 0.0449(12) 0.0351(10) 0.0324(10) 0.0039(8) 0.0205(9) 0.0010(8)
C15 0.0478(12) 0.0237(9) 0.0362(11) 0.0052(7) 0.0148(9) -0.0010(8)
C16 0.0576(14) 0.0289(10) 0.0402(12) -0.0016(8) 0.0261(10) 0.0038(9)
C17 0.0497(13) 0.0328(10) 0.0373(11) 0.0002(8) 0.0253(10) 0.0035(8)

loop_
_atom_type_symbol
_atom_type_description
_atom_type_scat_dispersion_real
_atom_type_scat_dispersion_imag
_atom_type_scat_source
C C 0.0181 0.0091 'International Tables Vol C Tables 4.2.6.8 and 6.1.1.4'
H H 0.0000 0.0000 'International Tables Vol C Tables 4.2.6.8 and 6.1.1.4'
O O 0.0492 0.0322 'International Tables Vol C Tables 4.2.6.8 and 6.1.1.4'
Br Br -0.6763 1.2805 'International Tables Vol C Tables 4.2.6.8 and 6.1.1.4'

loop_
_geom_angle_atom_site_label_1
_geom_angle_atom_site_label_2
_geom_angle_atom_site_label_3
_geom_angle
C1 O1 C5 118.54(14)
C6 O3 C7 116.08(17)
C8 O5 C9 114.43(18)
C5 O6 C10 112.90(15)
C2 C1 O1 123.79(17)
C2 C1 C12 126.81(18)
O1 C1 C12 109.37(15)
C1 C2 C6 123.71(18)
C1 C2 C3 121.19(17)
C6 C2 C3 115.08(16)
C2 C3 C8 109.29(16)
C2 C3 C4 110.30(16)
C8 C3 C4 115.33(16)
C2 C3 H3 107.2
C8 C3 H3 107.2
C4 C3 H3 107.2
C5 C4 C3 111.19(16)
C5 C4 H4A 109.4
C3 C4 H4A 109.4
C5 C4 H4B 109.4
C3 C4 H4B 109.4
H4A C4 H4B 108.0
O6 C5 O1 110.38(16)
O6 C5 C4 109.30(15)
O1 C5 C4 111.07(16)
O6 C5 H5 108.7
O1 C5 H5 108.7
C4 C5 H5 108.7
O2 C6 O3 123.22(18)
O2 C6 C2 123.36(18)
O3 C6 C2 113.39(16)
O3 C7 H7A 109.5
O3 C7 H7B 109.5
H7A C7 H7B 109.5
O3 C7 H7C 109.5
H7A C7 H7C 109.5
H7B C7 H7C 109.5
O4 C8 O5 122.93(18)
O4 C8 C3 124.72(18)
O5 C8 C3 112.24(17)
O5 C9 H9A 109.5
O5 C9 H9B 109.5
H9A C9 H9B 109.5
O5 C9 H9C 109.5
H9A C9 H9C 109.5
H9B C9 H9C 109.5
O6 C10 C11 108.43(18)
O6 C10 H10A 110.0
C11 C10 H10A 110.0
O6 C10 H10B 110.0
C11 C10 H10B 110.0
H10A C10 H10B 108.4
C10 C11 H11A 109.5
C10 C11 H11B 109.5
H11A C11 H11B 109.5
C10 C11 H11C 109.5
H11A C11 H11C 109.5
H11B C11 H11C 109.5
C13 C12 C17 119.19(18)
C13 C12 C1 120.20(17)
C17 C12 C1 120.59(18)
C12 C13 C14 120.59(18)
C12 C13 H13 119.7
C14 C13 H13 119.7
C15 C14 C13 118.58(19)
C15 C14 H14 120.7
C13 C14 H14 120.7
C16 C15 C14 122.01(19)
C16 C15 Br1 118.44(15)
C14 C15 Br1 119.55(16)
C15 C16 C17 118.77(19)
C15 C16 H16 120.6
C17 C16 H16 120.6
C16 C17 C12 120.8(2)
C16 C17 H17 119.6
C12 C17 H17 119.6

loop_
_geom_bond_atom_site_label_1
_geom_bond_atom_site_label_2
_geom_bond_distance
Br1 C15 1.903(2)
O1 C1 1.365(2)
O1 C5 1.445(2)
O2 C6 1.206(2)
O3 C6 1.339(3)
O3 C7 1.442(3)
O4 C8 1.198(3)
O5 C8 1.342(2)
O5 C9 1.444(3)
O6 C5 1.395(2)
O6 C10 1.436(2)
C1 C2 1.345(3)
C1 C12 1.487(3)
C2 C6 1.481(3)
C2 C3 1.509(3)
C3 C8 1.522(3)
C3 C4 1.528(3)
C3 H3 1.0000
C4 C5 1.504(3)
C4 H4A 0.9900
C4 H4B 0.9900
C5 H5 1.0000
C7 H7A 0.9800
C7 H7B 0.9800
C7 H7C 0.9800
C9 H9A 0.9800
C9 H9B 0.9800
C9 H9C 0.9800
C10 C11 1.501(3)
C10 H10A 0.9900
C10 H10B 0.9900
C11 H11A 0.9800
C11 H11B 0.9800
C11 H11C 0.9800
C12 C13 1.388(3)
C12 C17 1.391(3)
C13 C14 1.388(3)
C13 H13 0.9500
C14 C15 1.381(3)
C14 H14 0.9500
C15 C16 1.376(3)
C16 C17 1.381(3)
C16 H16 0.9500
C17 H17 0.9500

loop_
_geom_torsion_atom_site_label_1
_geom_torsion_atom_site_label_2
_geom_torsion_atom_site_label_3
_geom_torsion_atom_site_label_4
_geom_torsion
C5 O1 C1 C2 7.1(3)
C5 O1 C1 C12 -174.95(15)
O1 C1 C2 C6 -178.23(17)
C12 C1 C2 C6 4.2(3)
O1 C1 C2 C3 3.9(3)
C12 C1 C2 C3 -173.69(18)
C1 C2 C3 C8 -111.6(2)
C6 C2 C3 C8 70.3(2)
C1 C2 C3 C4 16.2(3)
C6 C2 C3 C4 -161.92(17)
C2 C3 C4 C5 -45.2(2)
C8 C3 C4 C5 79.2(2)
C10 O6 C5 O1 68.4(2)
C10 O6 C5 C4 -169.14(16)
C1 O1 C5 O6 84.0(2)
C1 O1 C5 C4 -37.4(2)
C3 C4 C5 O6 -65.6(2)
C3 C4 C5 O1 56.4(2)
C7 O3 C6 O2 10.3(3)
C7 O3 C6 C2 -171.56(17)
C1 C2 C6 O2 -149.6(2)
C3 C2 C6 O2 28.4(3)
C1 C2 C6 O3 32.2(3)
C3 C2 C6 O3 -149.77(17)
C9 O5 C8 O4 1.7(3)
C9 O5 C8 C3 177.97(17)
C2 C3 C8 O4 -15.7(3)
C4 C3 C8 O4 -140.6(2)
C2 C3 C8 O5 168.09(16)
C4 C3 C8 O5 43.2(2)
C5 O6 C10 C11 168.56(18)
C2 C1 C12 C13 -126.4(2)
O1 C1 C12 C13 55.8(2)
C2 C1 C12 C17 55.2(3)
O1 C1 C12 C17 -122.6(2)
C17 C12 C13 C14 -2.6(3)
C1 C12 C13 C14 178.98(18)
C12 C13 C14 C15 1.4(3)
C13 C14 C15 C16 0.5(3)
C13 C14 C15 Br1 -179.82(15)
C14 C15 C16 C17 -1.1(3)
Br1 C15 C16 C17 179.22(17)
C15 C16 C17 C12 -0.2(3)
C13 C12 C17 C16 2.0(3)
C1 C12 C17 C16 -179.6(2)
